data_2006863
loop_
_publ_author_name
'Norbert M. Blaton  '
'Oswald M. Peeters  '
'Camiel J. De Ranter  '

_publ_section_title
;
 Diphenyl
 ({-})-(<i>R</i>)-1-[(<i>S</i>)-Isoleucyl]pyrrolidine-2-phosphonate
 Hydrochloride
;
_journal_issue 12
_journal_name_full 'Acta Crystallographica Section C'
_journal_page_first 1952
_journal_page_last 1954
_journal_paper_doi 10.1107/S0108270197008524
_journal_volume 53
_journal_year 1997
_chemical_formula_moiety '(C22 H30 N2 O4 P1) +, Cl -'
_chemical_formula_sum 'C22 H30 Cl N2 O4 P'
_chemical_formula_weight 452.90
_chemical_name_systematic
;
(-) Diphenyl (R)-1-[(S)-isoleucyl]pyrrolidine-2-phosphonate hydrochloride
;
_space_group_IT_number 19
_symmetry_cell_setting orthorhombic
_symmetry_space_group_name_Hall 'P 2ac 2ab'
_symmetry_space_group_name_H-M 'P 21 21 21'
_cell_angle_alpha 90.00
_cell_angle_beta 90.00
_cell_angle_gamma 90.00
_cell_formula_units_Z 4
_cell_length_a 6.0144(6)
_cell_length_b 13.8744(8)
_cell_length_c 27.517(2)
_cell_measurement_reflns_used 32
_cell_measurement_temperature 293
_cell_measurement_theta_max 28
_cell_measurement_theta_min 13
_cell_volume 2296.2(3)
_computing_cell_refinement XSCANS
_computing_data_collection 'XSCANS (Siemens, 1994)'
_computing_data_reduction XSCANS
_computing_molecular_graphics 'DIAMOND (Bergerhoff, 1996)'
_computing_publication_material 'PARST (Nardelli, 1983)'
_computing_structure_refinement 'SHELXL93 (Sheldrick, 1993)'
_computing_structure_solution 'SIR92 (Altomare et al., 1994)'
_diffrn_measurement_device_type 'Siemens P4 four-circle diffractometer   '
_diffrn_measurement_method '\w/2\q scan                             '
_diffrn_radiation_type 'Cu K\a'
_diffrn_radiation_wavelength 1.54184
_diffrn_reflns_av_R_equivalents .0219
_diffrn_reflns_limit_h_max 6
_diffrn_reflns_limit_h_min -6
_diffrn_reflns_limit_k_max 15
_diffrn_reflns_limit_k_min -15
_diffrn_reflns_limit_l_max 30
_diffrn_reflns_limit_l_min -30
_diffrn_reflns_number 3735
_diffrn_reflns_theta_max 57.19
_diffrn_standards_decay_% 2.0
_diffrn_standards_interval_count 100
_diffrn_standards_number 3
_exptl_absorpt_coefficient_mu 2.380
_exptl_absorpt_correction_T_max .931
_exptl_absorpt_correction_T_min .639
_exptl_absorpt_correction_type \y-scan
_exptl_absorpt_process_details 'XEMP (Siemens, 1989)'
_exptl_crystal_colour 'colourless                              '
_exptl_crystal_density_diffrn 1.310
_exptl_crystal_density_method 'not measured'
_exptl_crystal_description 'needle                                  '
_exptl_crystal_F_000 960
_exptl_crystal_size_max .80
_exptl_crystal_size_mid .05
_exptl_crystal_size_min .03
_refine_diff_density_max .17
_refine_diff_density_min -.17
_refine_ls_abs_structure_Flack .00(2)
_refine_ls_extinction_coef .0058(3)
_refine_ls_extinction_method 'SHELXL93 (Sheldrick, 1993)'
_refine_ls_goodness_of_fit_all 1.069
_refine_ls_goodness_of_fit_ref 1.069
_refine_ls_hydrogen_treatment constr
_refine_ls_matrix_type full
_refine_ls_number_parameters 275
_refine_ls_number_reflns 3119
_refine_ls_R_factor_all .0353
_refine_ls_R_factor_gt .0325
_refine_ls_shift/su_max .001
_refine_ls_structure_factor_coef Fsqd
_refine_ls_weighting_details
;
w = 1/[\s^2^(Fo^2^)+(0.0442P)^2^ + 0.4975P]  where P=(Fo^2^+2Fc^2^)/3
;
_refine_ls_weighting_scheme calc
_refine_ls_wR_factor_all .0840
_refine_ls_wR_factor_ref .0840
_reflns_number_gt 1732
_reflns_number_total 1841
_reflns_threshold_expression F^2^>2\s(F^2^)
_cod_data_source_file na1308.cif
_cod_data_source_block Y
_cod_depositor_comments
;
The following automatic conversions were performed:
'_symmetry_cell_setting' value 'Orthorhombic' changed to 'orthorhombic'
according to '/home/saulius/struct/CIF-dictionaries/cif_core.dic'
dictionary named 'cif_core.dic' version 2.4.1 from 2010-06-29.

Automatic conversion script
Id: cif_fix_enum 1527 2010-12-29 10:47:43Z saulius 

The following automatic conversions were performed:

'_symmetry_cell_setting' value 'Orthorhombic' changed to
'orthorhombic' according to
/home/saulius/struct/CIF-dictionaries/cif_core.dic dictionary named
'cif_core.dic' version 2.4.1 from 2010-06-29.

Automatic conversion script
Id: cif_fix_values 1715 2011-07-08 13:25:40Z adriana 
;
_cod_original_formula_sum 'C22 H30 Cl1 N2 O4 P1 '
_cod_database_code 2006863

loop_
_symmetry_equiv_pos_as_xyz
X,Y,Z
1/2-X,-Y,1/2+Z
1/2+X,1/2-Y,-Z
-X,1/2+Y,1/2-Z

loop_
_atom_site_label
_atom_site_fract_x
_atom_site_fract_y
_atom_site_fract_z
_atom_site_U_iso_or_equiv
_atom_site_adp_type
_atom_site_calc_flag
_atom_site_calc_attached_atom
_atom_site_refinement_flags
_atom_site_type_symbol
Cl 1.05870(10) .35891(5) 1.02606(3) .0481(2) aniso . . . Cl
P .68990(10) .57971(5) .79574(2) .0370(2) aniso . . . P
C1 .5996(4) .4295(2) .89892(9) .0305(7) aniso . . . C
O1 .8011(3) .41980(10) .90483(6) .0415(6) aniso . . . O
C2 .4460(4) .4273(2) .94334(8) .0314(7) aniso . . . C
N2 .5502(4) .3626(2) .97995(8) .0408(7) aniso . . . N
C3 .4155(5) .5277(2) .96644(9) .0357(8) aniso . . . C
C4 .2586(4) .5900(2) .93630(10) .0411(9) aniso . . . C
C5 .1953(6) .6833(2) .96210(10) .0560(10) aniso . . . C
C6 .6368(5) .5771(2) .97700(10) .0540(10) aniso . . . C
N7 .5076(3) .44730(10) .85530(7) .0320(6) aniso . . . N
C8 .6494(4) .4545(2) .81202(9) .0351(9) aniso . . . C
C9 .5180(5) .4003(2) .77260(10) .0510(10) aniso . . . C
C10 .2847(6) .3936(3) .79060(10) .0640(10) aniso . . . C
C11 .2744(5) .4368(2) .84020(10) .0446(9) aniso . . . C
O12 .8781(3) .5697(2) .75624(7) .0584(7) aniso . . . O
O13 .8143(4) .62130(10) .84183(7) .0494(6) aniso . . . O
O14 .4941(3) .6338(2) .78120(7) .0476(6) aniso . . . O
C1A .8922(5) .6159(2) .71071(9) .0381(8) aniso . . . C
C2A .7212(5) .6123(2) .67800(10) .0520(10) aniso . . . C
C3A .7553(6) .6540(3) .63280(10) .0640(10) aniso . . . C
C4A .9528(7) .6988(3) .62150(10) .0610(10) aniso . . . C
C5A 1.1200(6) .7008(2) .65450(10) .0540(10) aniso . . . C
C6A 1.0915(5) .6590(2) .70030(10) .0426(9) aniso . . . C
C1B .8433(5) .7214(2) .84820(10) .0437(9) aniso . . . C
C2B 1.0413(6) .7622(2) .83430(10) .0560(10) aniso . . . C
C3B 1.0726(7) .8594(3) .84350(10) .0730(10) aniso . . . C
C4B .9118(8) .9124(3) .8662(2) .076(2) aniso . . . C
C5B .7174(7) .8705(3) .88040(10) .0740(10) aniso . . . C
C6B .6815(6) .7730(2) .87080(10) .0630(10) aniso . . . C
H2 .3006(4) .4014(2) .93391(8) .041 iso calc C2 R H
H2A .476(2) .3670(10) 1.0078(2) .053 iso calc N2 R H
H2B .6910(10) .3803(9) .9847(5) .053 iso calc N2 R H
H2C .546(3) .3021(2) .9692(3) .053 iso calc N2 R H
H3 .3427(5) .5175(2) .99788(9) .046 iso calc C3 R H
H4A .3294(4) .6055(2) .90560(10) .053 iso calc C4 R H
H4B .1247(4) .5536(2) .92930(10) .053 iso calc C4 R H
H5B .087(3) .7172(8) .9431(4) .073 iso calc C5 R H
H5C .3251(9) .7228(7) .9659(7) .073 iso calc C5 R H
H5D .134(3) .6685(2) .9934(4) .073 iso calc C5 R H
H6C .7330(10) .5332(5) .9940(7) .070 iso calc C6 R H
H6D .6115(6) .6331(9) .9968(6) .070 iso calc C6 R H
H6E .705(2) .5960(10) .94700(10) .070 iso calc C6 R H
H8 .7928(4) .4230(2) .81782(9) .046 iso calc C8 R H
H9A .5233(5) .4352(2) .74210(10) .066 iso calc C9 R H
H9B .5797(5) .3365(2) .76760(10) .066 iso calc C9 R H
H10A .2384(6) .3266(3) .79180(10) .083 iso calc C10 R H
H10B .1857(6) .4279(3) .76880(10) .083 iso calc C10 R H
H11A .2008(5) .4990(2) .83930(10) .058 iso calc C11 R H
H11B .1945(5) .3949(2) .86230(10) .058 iso calc C11 R H
H2A1 .5868(5) .5830(2) .68580(10) .067 iso calc N2 R H
H3A .6427(6) .6515(3) .60960(10) .084 iso calc C3A R H
H4A1 .9716(7) .7277(3) .59130(10) .080 iso calc C4A R H
H5A 1.2544(6) .7301(2) .64670(10) .070 iso calc C5A R H
H6A 1.2052(5) .6605(2) .72320(10) .055 iso calc C6A R H
H2B1 1.1510(6) .7257(2) .81920(10) .072 iso calc N2 R H
H3B 1.2047(7) .8889(3) .83420(10) .095 iso calc C3B R H
H4B1 .9351(8) .9777(3) .8719(2) .099 iso calc C4B R H
H5B1 .6096(7) .9066(3) .89640(10) .096 iso calc C5B R H
H6B .5486(6) .7437(2) .87970(10) .081 iso calc C6B R H

loop_
_atom_site_aniso_label
_atom_site_aniso_U_11
_atom_site_aniso_U_22
_atom_site_aniso_U_33
_atom_site_aniso_U_12
_atom_site_aniso_U_13
_atom_site_aniso_U_23
Cl .0470(4) .0455(4) .0518(4) -.0017(3) .0142(3) .0076(3)
P .0320(3) .0412(4) .0377(4) .0004(3) .0002(3) .0079(3)
C1 .0300(10) .0230(10) .0390(10) -.0020(10) .0080(10) -.0030(10)
O1 .0330(10) .0520(10) .0400(10) .0050(10) .0057(8) .0037(9)
C2 .0300(10) .0290(10) .0360(10) -.0010(10) .0070(10) .0020(10)
N2 .0460(10) .0380(10) .0390(10) .0020(10) .0120(10) .0050(10)
C3 .040(2) .0310(10) .0360(10) -.0020(10) .0050(10) -.0040(10)
C4 .038(2) .0340(10) .051(2) .0030(10) .0030(10) -.0100(10)
C5 .055(2) .043(2) .071(2) .014(2) -.004(2) -.0180(10)
C6 .049(2) .041(2) .072(2) -.0020(10) -.009(2) -.016(2)
N7 .0270(10) .0350(10) .0330(10) -.0042(9) .0044(9) -.0009(9)
C8 .0330(10) .0400(10) .0330(10) .0010(10) .0080(10) .0000(10)
C9 .056(2) .051(2) .045(2) -.004(2) .0060(10) -.0130(10)
C10 .048(2) .089(3) .054(2) -.014(2) -.003(2) -.019(2)
C11 .030(2) .056(2) .048(2) -.0050(10) .0030(10) -.0070(10)
O12 .0430(10) .080(2) .0520(10) .0130(10) .0150(9) .0370(10)
O13 .0600(10) .0350(10) .0540(10) -.0100(10) -.0190(10) .0073(9)
O14 .0390(10) .0540(10) .0500(10) .0086(9) -.0035(9) .0050(10)
C1A .042(2) .0390(10) .0340(10) .0080(10) .0030(10) .0110(10)
C2A .043(2) .058(2) .053(2) .000(2) -.008(2) -.0010(10)
C3A .078(3) .078(2) .036(2) .022(2) -.018(2) -.006(2)
C4A .086(3) .064(2) .034(2) .024(2) .013(2) .012(2)
C5A .065(2) .049(2) .048(2) .005(2) .017(2) .0150(10)
C6A .041(2) .048(2) .0380(10) .0000(10) .0010(10) .0070(10)
C1B .049(2) .0350(10) .047(2) -.0050(10) -.0060(10) .0080(10)
C2B .054(2) .050(2) .063(2) -.010(2) .007(2) .000(2)
C3B .075(2) .059(2) .086(3) -.031(2) .015(2) .005(2)
C4B .102(3) .041(2) .087(3) -.018(2) .004(3) .003(2)
C5B .083(3) .051(2) .089(3) .007(2) .015(2) -.004(2)
C6B .056(2) .048(2) .083(2) -.006(2) .014(2) .010(2)

loop_
_atom_type_symbol
_atom_type_scat_dispersion_real
_atom_type_scat_dispersion_imag
_atom_type_scat_source
C .0181 .0091 'IT.4 Tab.2.2B and 2.3.1'
H .0000 .0000 'IT.4 Tab.2.2B and 2.3.1'
N .0311 .0180 'IT.4 Tab.2.2B and 2.3.1'
O .0492 .0322 'IT.4 Tab.2.2B and 2.3.1'
P .2955 .4335 'IT.4 Tab.2.2B and 2.3.1'
Cl .3639 .7018 'IT.4 Tab.2.2B and 2.3.1'

loop_
_geom_angle_atom_site_label_1
_geom_angle_atom_site_label_2
_geom_angle_atom_site_label_3
_geom_angle
_geom_angle_publ_flag
O13 P O14 114.60(10) yes
O12 P O14 116.00(10) yes
O12 P O13 104.20(10) yes
C8 P O14 117.00(10) yes
C8 P O13 102.50(10) yes
C8 P O12 100.60(10) yes
C2 C1 N7 117.8(2) no
O1 C1 N7 122.9(2) no
O1 C1 C2 119.1(2) no
C1 C2 H2 109.5 no
C1 C2 C3 112.5(2) no
C1 C2 N2 107.3(2) no
C3 C2 H2 109.5 no
N2 C2 H2 109.5 no
N2 C2 C3 108.4(2) no
C2 N2 H2C 109.5 no
C2 N2 H2B 109.5 no
C2 N2 H2A 109.5 no
H2B N2 H2C 109.5 no
H2A N2 H2C 109.5 no
H2A N2 H2B 109.5 no
C2 C3 H3 106.6 no
C2 C3 C6 112.4(2) no
C2 C3 C4 111.2(2) no
C6 C3 H3 106.6 no
C4 C3 H3 106.6 no
C4 C3 C6 112.9(2) no
C3 C4 H4B 109.1 no
C3 C4 H4A 109.1 no
C3 C4 C5 112.5(2) no
H4A C4 H4B 107.8 no
C5 C4 H4B 109.1 no
C5 C4 H4A 109.1 no
C4 C5 H5D 109.5 no
C4 C5 H5C 109.5 no
C4 C5 H5B 109.5 no
H5C C5 H5D 109.5 no
H5B C5 H5D 109.5 no
H5B C5 H5C 109.5 no
C3 C6 H6E 109.5 no
C3 C6 H6D 109.5 no
C3 C6 H6C 109.5 no
H6D C6 H6E 109.5 no
H6C C6 H6E 109.5 no
H6C C6 H6D 109.5 no
C1 N7 C11 128.8(2) yes
C1 N7 C8 119.8(2) yes
C8 N7 C11 109.4(2) yes
P C8 N7 110.1(2) no
N7 C8 H8 110.4 no
N7 C8 C9 103.9(2) no
P C8 H8 110.4 no
P C8 C9 111.3(2) no
C9 C8 H8 110.4 no
C8 C9 H9B 110.5 no
C8 C9 H9A 110.5 no
C8 C9 C10 106.3(3) no
H9A C9 H9B 108.7 no
C10 C9 H9B 110.5 no
C10 C9 H9A 110.5 no
C9 C10 H10B 110.0 no
C9 C10 H10A 110.0 no
C9 C10 C11 108.5(3) no
H10A C10 H10B 108.4 no
C11 C10 H10B 110.0 no
C11 C10 H10A 110.0 no
N7 C11 C10 105.0(2) no
C10 C11 H11B 110.8 no
C10 C11 H11A 110.7 no
N7 C11 H11B 110.7 no
N7 C11 H11A 110.8 no
H11A C11 H11B 108.8 no
P O12 C1A 128.1(2) yes
P O13 C1B 121.2(2) yes
O12 C1A C6A 115.9(2) no
O12 C1A C2A 121.5(2) no
C2A C1A C6A 122.4(3) no
C1A C2A H2A1 121.2 no
C1A C2A C3A 117.7(3) no
C3A C2A H2A1 121.2 no
C2A C3A H3A 119.4 no
C2A C3A C4A 121.2(3) no
C4A C3A H3A 119.4 no
C3A C4A H4A1 120.1 no
C3A C4A C5A 119.8(3) no
C5A C4A H4A1 120.1 no
C4A C5A H5A 119.8 no
C4A C5A C6A 120.3(3) no
C6A C5A H5A 119.8 no
C1A C6A C5A 118.5(3) no
C5A C6A H6A 120.7 no
C1A C6A H6A 120.8 no
O13 C1B C6B 119.1(3) no
O13 C1B C2B 118.6(3) no
C2B C1B C6B 122.2(3) no
C1B C2B H2B1 121.0 no
C1B C2B C3B 117.9(3) no
C3B C2B H2B1 121.0 no
C2B C3B H3B 119.6 no
C2B C3B C4B 120.8(4) no
C4B C3B H3B 119.6 no
C3B C4B H4B1 119.7 no
C3B C4B C5B 120.6(3) no
C5B C4B H4B1 119.7 no
C4B C5B H5B1 120.3 no
C4B C5B C6B 119.4(4) no
C6B C5B H5B1 120.3 no
C1B C6B C5B 119.1(3) no
C5B C6B H6B 120.4 no
C1B C6B H6B 120.4 no

loop_
_geom_bond_atom_site_label_1
_geom_bond_atom_site_label_2
_geom_bond_distance
_geom_bond_publ_flag
P C8 1.811(3) yes
P O12 1.575(2) yes
P O13 1.582(2) yes
P O14 1.452(2) yes
C1 O1 1.230(3) yes
C1 C2 1.533(3) yes
C1 N7 1.345(3) yes
C2 N2 1.488(3) yes
C2 C3 1.542(3) yes
C2 H2 .980 no
N2 H2A .890 no
N2 H2B .890 no
N2 H2C .890 no
C3 C4 1.525(4) yes
C3 C6 1.525(4) yes
C3 H3 .980 no
C4 C5 1.524(4) yes
C4 H4A .970 no
C4 H4B .970 no
C5 H5B .960 no
C5 H5C .960 no
C5 H5D .960 no
C6 H6C .960 no
C6 H6D .960 no
C6 H6E .960 no
N7 C8 1.468(3) yes
N7 C11 1.470(3) yes
C8 C9 1.538(4) yes
C8 H8 .980 no
C9 C10 1.491(5) yes
C9 H9A .970 no
C9 H9B .970 no
C10 C11 1.492(4) yes
C10 H10A .970 no
C10 H10B .970 no
C11 H11A .970 no
C11 H11B .970 no
O12 C1A 1.410(3) yes
O13 C1B 1.411(3) yes
C1A C2A 1.367(4) no
C1A C6A 1.370(4) no
C2A C3A 1.388(4) no
C2A H2A1 .930 no
C3A C4A 1.377(6) no
C3A H3A .930 no
C4A C5A 1.356(5) no
C4A H4A1 .930 no
C5A C6A 1.397(4) no
C5A H5A .930 no
C6A H6A .930 no
C1B C2B 1.373(4) no
C1B C6B 1.357(5) no
C2B C3B 1.384(5) no
C2B H2B1 .930 no
C3B C4B 1.365(6) no
C3B H3B .930 no
C4B C5B 1.363(6) no
C4B H4B1 .930 no
C5B C6B 1.396(5) no
C5B H5B1 .930 no
C6B H6B .930 no

loop_
_geom_torsion_atom_site_label_1
_geom_torsion_atom_site_label_2
_geom_torsion_atom_site_label_3
_geom_torsion_atom_site_label_4
_geom_torsion
_geom_torsion_publ_flag
O12 P O13 C1B 87.0(2) no
C8 P O13 C1B -168.6(2) no
C8 P O12 C1A 135.4(2) no
O14 P C8 N7 -63.8(2) yes
O13 P C8 N7 62.4(2) yes
O12 P C8 N7 169.7(2) yes
O12 P C8 H8 47.4 no
O12 P C8 C9 -75.7(2) no
O13 P C8 H8 -59.9 no
O13 P C8 C9 177.1(2) no
O14 P C8 H8 173.9 no
O14 P C8 C9 50.9(2) no
O13 P O12 C1A -118.7(2) no
O14 P O12 C1A 8.2(3) no
O14 P O13 C1B -40.8(2) no
C2 C1 N7 C8 177.2(2) no
O1 C1 N7 C8 1.0(3) no
C2 C1 N7 C11 -20.6(4) no
O1 C1 N7 C11 163.1(2) no
O1 C1 C2 N2 -31.0(3) no
O1 C1 C2 C3 88.2(3) no
O1 C1 C2 H2 -149.8 no
N7 C1 C2 H2 33.8 no
N7 C1 C2 C3 -88.2(3) yes
N7 C1 C2 N2 152.6(2) yes
C1 C2 C3 C4 75.9(3) yes
C1 C2 C3 C6 -51.8(3) yes
C1 C2 C3 H3 -168.3 no
C1 C2 N2 H2A 171.5 no
C1 C2 N2 H2B 51.5 no
C1 C2 N2 H2C -68.5 no
N2 C2 C3 C4 -165.6(2) no
N2 C2 C3 C6 66.7(3) no
N2 C2 C3 H3 -49.8 no
C3 C2 N2 H2C 169.8 no
C3 C2 N2 H2B -70.2 no
C3 C2 N2 H2A 49.8 no
H2 C2 N2 H2C 50.3 no
H2 C2 N2 H2B 170.3 no
H2 C2 N2 H2A -69.7 no
H2 C2 C3 H3 69.7 no
H2 C2 C3 C6 -173.8 no
H2 C2 C3 C4 -46.1 no
C2 C3 C6 H6C -49.1 no
C2 C3 C6 H6D -169.1 no
C2 C3 C6 H6E 70.9 no
C2 C3 C4 C5 170.7(2) yes
C2 C3 C4 H4A -68.1 no
C2 C3 C4 H4B 49.5 no
C4 C3 C6 H6C -175.8 no
C4 C3 C6 H6D 64.2 no
C4 C3 C6 H6E -55.8 no
C6 C3 C4 H4B 176.9 no
C6 C3 C4 H4A 59.3 no
C6 C3 C4 C5 -61.9(3) no
H3 C3 C4 H4B -66.3 no
H3 C3 C4 H4A 176.1 no
H3 C3 C4 C5 54.9 no
H3 C3 C6 H6E -172.6 no
H3 C3 C6 H6D -52.6 no
H3 C3 C6 H6C 67.4 no
C3 C4 C5 H5B -174.9 no
C3 C4 C5 H5C 65.1 no
C3 C4 C5 H5D -54.9 no
H4A C4 C5 H5D -176.1 no
H4A C4 C5 H5C -56.1 no
H4A C4 C5 H5B 63.9 no
H4B C4 C5 H5D 66.3 no
H4B C4 C5 H5C -173.7 no
H4B C4 C5 H5B -53.7 no
C1 N7 C8 P -102.1(2) yes
C1 N7 C11 H11A 102.0 no
C1 N7 C11 H11B -18.8 no
C1 N7 C11 C10 -138.4(3) no
C1 N7 C8 C9 138.6(2) no
C1 N7 C8 H8 20.1 no
C11 N7 C8 P 92.6(2) no
C8 N7 C11 H11A -94.4 no
C8 N7 C11 H11B 144.8 no
C8 N7 C11 C10 25.2(3) no
C11 N7 C8 H8 -145.2 no
C11 N7 C8 C9 -26.7(3) no
N7 C8 C9 C10 17.7(3) no
P C8 C9 C10 -100.8(2) no
N7 C8 C9 H9A 137.6 no
P C8 C9 H9A 19.1 no
N7 C8 C9 H9B -102.2 no
P C8 C9 H9B 139.3 no
H8 C8 C9 H9B 16.3 no
H8 C8 C9 H9A -104.0 no
H8 C8 C9 C10 136.1 no
C8 C9 C10 C11 -3.0(3) no
C8 C9 C10 H10A -123.3 no
C8 C9 C10 H10B 117.4 no
H9A C9 C10 H10B -2.5 no
H9A C9 C10 H10A 116.8 no
H9A C9 C10 C11 -122.8 no
H9B C9 C10 H10B -122.7 no
H9B C9 C10 H10A -3.4 no
H9B C9 C10 C11 116.9 no
C9 C10 C11 N7 -13.0(3) no
C9 C10 C11 H11A 106.6 no
C9 C10 C11 H11B -132.6 no
H10A C10 C11 N7 107.3 no
H10B C10 C11 N7 -133.4 no
H10A C10 C11 H11B -12.2 no
H10A C10 C11 H11A -133.1 no
H10B C10 C11 H11B 107.1 no
H10B C10 C11 H11A -13.8 no
P O12 C1A C2A -52.8(4) no
P O12 C1A C6A 131.0(2) no
P O13 C1B C2B -96.8(3) no
P O13 C1B C6B 87.5(3) no
O12 C1A C6A H6A -3.9 no
O12 C1A C6A C5A 176.1(3) no
O12 C1A C2A C3A -175.5(3) no
O12 C1A C2A H2A1 4.4 no
C2A C1A C6A H6A 180.0 no
C2A C1A C6A C5A .0(4) no
C6A C1A C2A H2A1 -179.6 no
C6A C1A C2A C3A .4(4) no
C1A C2A C3A C4A -1.2(5) no
C1A C2A C3A H3A 178.8 no
H2A1 C2A C3A H3A -1.2 no
H2A1 C2A C3A C4A 178.8 no
C2A C3A C4A C5A 1.5(5) no
C2A C3A C4A H4A1 -178.5 no
H3A C3A C4A H4A1 1.5 no
H3A C3A C4A C5A -178.5 no
C3A C4A C5A C6A -1.1(5) no
C3A C4A C5A H5A 178.9 no
H4A1 C4A C5A H5A -1.1 no
H4A1 C4A C5A C6A 178.9 no
C4A C5A C6A C1A .4(5) no
C4A C5A C6A H6A -179.6 no
H5A C5A C6A C1A -179.6 no
H5A C5A C6A H6A .4 no
O13 C1B C6B H6B -4.8 no
O13 C1B C6B C5B 175.2(3) no
O13 C1B C2B C3B -176.1(3) no
O13 C1B C2B H2B1 3.8 no
C2B C1B C6B H6B 179.7 no
C2B C1B C6B C5B -.3(5) no
C6B C1B C2B H2B1 179.3 no
C6B C1B C2B C3B -.7(5) no
C1B C2B C3B C4B .6(5) no
C1B C2B C3B H3B -179.4 no
H2B1 C2B C3B H3B .6 no
H2B1 C2B C3B C4B -179.4 no
C2B C3B C4B C5B .4(6) no
C2B C3B C4B H4B1 -179.6 no
H3B C3B C4B H4B1 .4 no
H3B C3B C4B C5B -179.6 no
C3B C4B C5B C6B -1.3(6) no
C3B C4B C5B H5B1 178.7 no
H4B1 C4B C5B H5B1 -1.4 no
H4B1 C4B C5B C6B 178.7 no
C4B C5B C6B C1B 1.3(6) no
C4B C5B C6B H6B -178.7 no
H5B1 C5B C6B C1B -178.7 no
H5B1 C5B C6B H6B 1.3 no
